data_7150960
loop_
_publ_author_name
'Chau, Chi-Min'
'Liu, Kuan-Miao'

_publ_section_title
;
 Diels--Alder reactions of three fused nitrogen-containing bicyclic
 enones: an efficient method toward novel nitrogen-containing angular
 tricyclic skeletons
;
_journal_issue 17
_journal_name_full 'Organic &amp; Biomolecular Chemistry'
_journal_page_first 3127
_journal_page_last 3134
_journal_paper_doi 10.1039/b806773m
_journal_volume 6
_journal_year 2008
_chemical_formula_sum 'C19 H21 N O3 S'
_chemical_formula_weight 343.43
_chemical_name_systematic
;
?
;
_space_group_IT_number 14
_symmetry_cell_setting monoclinic
_symmetry_space_group_name_Hall '-P 2yn'
_symmetry_space_group_name_H-M 'P 1 21/n 1'
_atom_sites_solution_hydrogens difmap
_atom_sites_solution_primary direct
_atom_sites_solution_secondary difmap
_audit_creation_method SHELXL-97
_cell_angle_alpha 90.00
_cell_angle_beta 106.7670(10)
_cell_angle_gamma 90.00
_cell_formula_units_Z 4
_cell_length_a 9.6137(6)
_cell_length_b 12.3450(8)
_cell_length_c 15.2962(9)
_cell_measurement_reflns_used 3815
_cell_measurement_temperature 295(2)
_cell_measurement_theta_max 25
_cell_measurement_theta_min 2.5
_cell_volume 1738.19(19)
_computing_cell_refinement 'Bruker SMART'
_computing_data_collection 'Bruker SMART'
_computing_data_reduction 'Bruker SHELXTL'
_computing_molecular_graphics 'Bruker SHELXTL'
_computing_publication_material 'Bruker SHELXTL'
_computing_structure_refinement 'SHELXL-97 (Sheldrick, 1997)'
_computing_structure_solution 'SHELXS-97 (Sheldrick, 1990)'
_diffrn_ambient_temperature 295(2)
_diffrn_measured_fraction_theta_full 0.960
_diffrn_measured_fraction_theta_max 0.960
_diffrn_measurement_device_type 'CCD area detector'
_diffrn_measurement_method 'phi and omega scans'
_diffrn_radiation_monochromator graphite
_diffrn_radiation_source 'fine-focus sealed tube'
_diffrn_radiation_type MoK\a
_diffrn_radiation_wavelength 0.71073
_diffrn_reflns_av_R_equivalents 0.0400
_diffrn_reflns_av_sigmaI/netI 0.0392
_diffrn_reflns_limit_h_max 12
_diffrn_reflns_limit_h_min -12
_diffrn_reflns_limit_k_max 15
_diffrn_reflns_limit_k_min -15
_diffrn_reflns_limit_l_max 20
_diffrn_reflns_limit_l_min -11
_diffrn_reflns_number 10913
_diffrn_reflns_theta_full 28.27
_diffrn_reflns_theta_max 28.27
_diffrn_reflns_theta_min 2.16
_exptl_absorpt_coefficient_mu 0.203
_exptl_absorpt_correction_T_max 0.96161
_exptl_absorpt_correction_T_min 0.82682
_exptl_absorpt_correction_type empirical
_exptl_crystal_colour Colorless
_exptl_crystal_density_diffrn 1.312
_exptl_crystal_density_meas ?
_exptl_crystal_density_method .
_exptl_crystal_description Equant
_exptl_crystal_F_000 728
_exptl_crystal_size_max 0.18
_exptl_crystal_size_mid 0.13
_exptl_crystal_size_min 0.10
_refine_diff_density_max 0.349
_refine_diff_density_min -0.352
_refine_diff_density_rms 0.043
_refine_ls_extinction_method none
_refine_ls_goodness_of_fit_ref 1.034
_refine_ls_hydrogen_treatment noref
_refine_ls_matrix_type full
_refine_ls_number_parameters 217
_refine_ls_number_reflns 4144
_refine_ls_number_restraints 0
_refine_ls_restrained_S_all 1.034
_refine_ls_R_factor_all 0.0870
_refine_ls_R_factor_gt 0.0576
_refine_ls_shift/su_max 0.000
_refine_ls_shift/su_mean 0.000
_refine_ls_structure_factor_coef Fsqd
_refine_ls_weighting_details 'calc w=1/[\s^2^(Fo^2^)+(0.0633P)^2^+0.6116P] where P=(Fo^2^+2Fc^2^)/3'
_refine_ls_weighting_scheme calc
_refine_ls_wR_factor_gt 0.1323
_refine_ls_wR_factor_ref 0.1460
_reflns_number_gt 2942
_reflns_number_total 4144
_reflns_threshold_expression >2sigma(I)
_cod_data_source_file b806773m.txt
_cod_data_source_block dc09m
_cod_depositor_comments
;
The following automatic conversions were performed:
'_symmetry_cell_setting' value 'Monoclinic' changed to 'monoclinic'
according to '/home/saulius/struct/CIF-dictionaries/cif_core.dic'
dictionary named 'cif_core.dic' version 2.4.1 from
2010-06-29.

'_exptl_absorpt_correction_type' value 'Empirical' changed to
'empirical' according to
'/home/saulius/struct/CIF-dictionaries/cif_core.dic' dictionary named
'cif_core.dic' version 2.4.1 from 2010-06-29.

Automatic conversion script
Id: cif_fix_enum 1527 2010-12-29 10:47:43Z saulius 
;
_cod_original_sg_symbol_H-M P2(1)/n
_cod_database_code 7150960

loop_
_symmetry_equiv_pos_as_xyz
'x, y, z'
'-x+1/2, y+1/2, -z+1/2'
'-x, -y, -z'
'x-1/2, -y-1/2, z-1/2'

loop_
_atom_site_label
_atom_site_type_symbol
_atom_site_fract_x
_atom_site_fract_y
_atom_site_fract_z
_atom_site_U_iso_or_equiv
_atom_site_adp_type
_atom_site_occupancy
_atom_site_symmetry_multiplicity
_atom_site_calc_flag
_atom_site_refinement_flags
_atom_site_disorder_assembly
_atom_site_disorder_group
S1 S 0.47030(6) 0.80528(5) 0.07363(4) 0.04676(18) Uani 1 1 d . . .
O1 O 0.5132(2) 0.85834(15) 0.00200(12) 0.0617(5) Uani 1 1 d . . .
O2 O 0.4800(2) 0.69042(14) 0.08358(13) 0.0626(5) Uani 1 1 d . . .
O3 O 0.1056(2) 1.06753(14) 0.09090(14) 0.0689(5) Uani 1 1 d . . .
N1 N 0.2995(2) 0.83616(15) 0.05747(12) 0.0449(4) Uani 1 1 d . . .
C1 C 0.2513(3) 0.9471(2) 0.03109(17) 0.0547(6) Uani 1 1 d . . .
C2 C 0.1661(2) 0.98137(18) 0.09568(16) 0.0469(5) Uani 1 1 d . . .
C3 C 0.1685(2) 0.89126(17) 0.16373(15) 0.0422(5) Uani 1 1 d . . .
C4 C 0.2223(2) 0.79307(18) 0.12171(15) 0.0427(5) Uani 1 1 d . . .
C5 C 0.0830(3) 0.7325(2) 0.0716(2) 0.0631(7) Uani 1 1 d . . .
C6 C -0.0130(3) 0.7452(2) 0.1351(2) 0.0749(9) Uani 1 1 d . . .
C7 C 0.0160(3) 0.8601(2) 0.17330(19) 0.0588(7) Uani 1 1 d . . .
C8 C 0.0363(3) 0.8811(3) 0.2767(2) 0.0829(10) Uani 1 1 d . . .
C9 C 0.1446(4) 0.8010(3) 0.3306(2) 0.0874(10) Uani 1 1 d . . .
C10 C 0.2726(3) 0.8276(3) 0.32264(18) 0.0722(9) Uani 1 1 d . . .
C11 C 0.2534(3) 0.9276(2) 0.26372(17) 0.0572(6) Uani 1 1 d . . .
C12 C 0.1289(4) 0.9829(3) 0.2906(2) 0.0813(10) Uani 1 1 d . . .
C13 C 0.5696(2) 0.86202(18) 0.17873(15) 0.0410(5) Uani 1 1 d . . .
C14 C 0.6084(2) 0.97085(18) 0.18458(15) 0.0452(5) Uani 1 1 d . . .
C15 C 0.6754(2) 1.01558(19) 0.26852(16) 0.0472(5) Uani 1 1 d . . .
C16 C 0.7063(2) 0.9540(2) 0.34838(16) 0.0474(5) Uani 1 1 d . . .
C17 C 0.6707(3) 0.8446(2) 0.34050(16) 0.0522(6) Uani 1 1 d . . .
C18 C 0.6027(2) 0.79825(18) 0.25710(16) 0.0482(5) Uani 1 1 d . . .
C19 C 0.7758(3) 1.0042(2) 0.43967(19) 0.0713(8) Uani 1 1 d . . .
H1A H 0.3344 0.9988 0.0371 0.080 Uiso 1 1 d . . .
H1B H 0.1795 0.9445 -0.0318 0.080 Uiso 1 1 d . . .
H4A H 0.2905 0.7497 0.1677 0.080 Uiso 1 1 d . . .
H5A H 0.0352 0.7747 0.0087 0.080 Uiso 1 1 d . . .
H5B H 0.1051 0.6584 0.0639 0.080 Uiso 1 1 d . . .
H6A H -0.1153 0.7336 0.0995 0.080 Uiso 1 1 d . . .
H6B H 0.0199 0.6966 0.1811 0.080 Uiso 1 1 d . . .
H7A H -0.0564 0.9078 0.1380 0.080 Uiso 1 1 d . . .
H8A H -0.0494 0.8886 0.2911 0.080 Uiso 1 1 d . . .
H9A H 0.1190 0.7419 0.3547 0.080 Uiso 1 1 d . . .
H10A H 0.3561 0.7902 0.3456 0.080 Uiso 1 1 d . . .
H11A H 0.3385 0.9666 0.2664 0.080 Uiso 1 1 d . . .
H12A H 0.0862 1.0396 0.2501 0.080 Uiso 1 1 d . . .
H12B H 0.1641 1.0081 0.3503 0.080 Uiso 1 1 d . . .
H14A H 0.5946 1.0139 0.1317 0.080 Uiso 1 1 d . . .
H15A H 0.7047 1.0898 0.2727 0.080 Uiso 1 1 d . . .
H17A H 0.6934 0.8010 0.3951 0.080 Uiso 1 1 d . . .
H18A H 0.5785 0.7251 0.2514 0.080 Uiso 1 1 d . . .
H19A H 0.8238 1.0703 0.4354 0.080 Uiso 1 1 d . . .
H19B H 0.8358 0.9596 0.4716 0.080 Uiso 1 1 d . . .
H19C H 0.6954 1.0248 0.4644 0.080 Uiso 1 1 d . . .

loop_
_atom_site_aniso_label
_atom_site_aniso_U_11
_atom_site_aniso_U_22
_atom_site_aniso_U_33
_atom_site_aniso_U_23
_atom_site_aniso_U_13
_atom_site_aniso_U_12
S1 0.0528(3) 0.0481(3) 0.0454(3) -0.0023(3) 0.0237(3) 0.0031(3)
O1 0.0734(12) 0.0725(12) 0.0508(10) 0.0015(9) 0.0366(9) -0.0027(9)
O2 0.0740(12) 0.0479(10) 0.0725(12) -0.0099(9) 0.0318(10) 0.0051(8)
O3 0.0817(13) 0.0446(10) 0.0753(13) 0.0062(9) 0.0143(10) 0.0135(9)
N1 0.0488(10) 0.0487(11) 0.0390(10) 0.0033(8) 0.0155(8) 0.0006(8)
C1 0.0487(13) 0.0611(15) 0.0542(14) 0.0204(12) 0.0146(11) 0.0068(11)
C2 0.0450(12) 0.0421(13) 0.0471(12) 0.0014(10) 0.0029(10) -0.0027(10)
C3 0.0420(11) 0.0430(12) 0.0420(12) 0.0025(9) 0.0127(9) 0.0025(9)
C4 0.0450(11) 0.0410(12) 0.0446(12) 0.0025(9) 0.0168(9) -0.0013(9)
C5 0.0625(16) 0.0501(15) 0.0774(19) -0.0092(13) 0.0210(14) -0.0138(12)
C6 0.0547(16) 0.0692(19) 0.105(2) 0.0069(17) 0.0304(16) -0.0141(14)
C7 0.0457(13) 0.0652(17) 0.0698(17) 0.0090(13) 0.0233(12) 0.0078(12)
C8 0.0692(19) 0.117(3) 0.081(2) 0.0163(19) 0.0506(17) 0.0256(19)
C9 0.099(2) 0.110(3) 0.071(2) 0.0319(19) 0.0527(19) 0.024(2)
C10 0.0746(19) 0.103(2) 0.0426(14) 0.0157(15) 0.0231(13) 0.0273(17)
C11 0.0594(15) 0.0701(17) 0.0425(13) -0.0055(12) 0.0155(11) 0.0065(13)
C12 0.095(2) 0.095(2) 0.0576(17) -0.0117(16) 0.0282(17) 0.0287(19)
C13 0.0377(10) 0.0439(12) 0.0444(12) 0.0050(9) 0.0165(9) 0.0061(9)
C14 0.0476(12) 0.0460(13) 0.0459(12) 0.0112(10) 0.0196(10) 0.0038(10)
C15 0.0452(12) 0.0458(13) 0.0522(13) 0.0054(10) 0.0166(10) -0.0020(10)
C16 0.0371(11) 0.0575(14) 0.0462(13) 0.0065(10) 0.0095(9) 0.0000(10)
C17 0.0479(13) 0.0568(14) 0.0495(13) 0.0178(11) 0.0102(11) 0.0029(11)
C18 0.0466(12) 0.0421(12) 0.0570(14) 0.0112(11) 0.0167(11) 0.0029(10)
C19 0.0732(19) 0.0730(19) 0.0565(16) 0.0066(14) 0.0009(14) -0.0093(15)

loop_
_atom_type_symbol
_atom_type_description
_atom_type_scat_dispersion_real
_atom_type_scat_dispersion_imag
_atom_type_scat_source
C C 0.0033 0.0016 'International Tables Vol C Tables 4.2.6.8 and 6.1.1.4'
H H 0.0000 0.0000 'International Tables Vol C Tables 4.2.6.8 and 6.1.1.4'
N N 0.0061 0.0033 'International Tables Vol C Tables 4.2.6.8 and 6.1.1.4'
O O 0.0106 0.0060 'International Tables Vol C Tables 4.2.6.8 and 6.1.1.4'
S S 0.1246 0.1234 'International Tables Vol C Tables 4.2.6.8 and 6.1.1.4'

loop_
_geom_angle_atom_site_label_1
_geom_angle_atom_site_label_2
_geom_angle_atom_site_label_3
_geom_angle
_geom_angle_site_symmetry_1
_geom_angle_site_symmetry_3
_geom_angle_publ_flag
O2 S1 O1 120.72(11) . . ?
O2 S1 N1 106.28(11) . . ?
O1 S1 N1 105.99(10) . . ?
O2 S1 C13 107.23(11) . . ?
O1 S1 C13 108.41(11) . . ?
N1 S1 C13 107.58(10) . . ?
C1 N1 C4 109.72(17) . . ?
C1 N1 S1 118.95(15) . . ?
C4 N1 S1 119.15(14) . . ?
N1 C1 C2 105.60(18) . . ?
O3 C2 C1 123.3(2) . . ?
O3 C2 C3 126.9(2) . . ?
C1 C2 C3 109.79(19) . . ?
C2 C3 C4 103.44(17) . . ?
C2 C3 C7 114.55(19) . . ?
C4 C3 C7 106.50(18) . . ?
C2 C3 C11 110.96(19) . . ?
C4 C3 C11 119.30(18) . . ?
C7 C3 C11 102.49(19) . . ?
N1 C4 C3 106.69(17) . . ?
N1 C4 C5 111.95(19) . . ?
C3 C4 C5 104.15(19) . . ?
C6 C5 C4 103.4(2) . . ?
C5 C6 C7 105.1(2) . . ?
C6 C7 C8 119.9(3) . . ?
C6 C7 C3 105.4(2) . . ?
C8 C7 C3 102.0(2) . . ?
C9 C8 C12 100.5(3) . . ?
C9 C8 C7 108.1(2) . . ?
C12 C8 C7 100.1(2) . . ?
C10 C9 C8 107.8(3) . . ?
C9 C10 C11 107.7(3) . . ?
C10 C11 C12 100.1(2) . . ?
C10 C11 C3 106.7(2) . . ?
C12 C11 C3 99.3(2) . . ?
C8 C12 C11 93.7(2) . . ?
C14 C13 C18 120.0(2) . . ?
C14 C13 S1 120.52(17) . . ?
C18 C13 S1 119.35(18) . . ?
C15 C14 C13 119.5(2) . . ?
C14 C15 C16 121.5(2) . . ?
C17 C16 C15 117.9(2) . . ?
C17 C16 C19 121.1(2) . . ?
C15 C16 C19 121.0(2) . . ?
C18 C17 C16 121.5(2) . . ?
C17 C18 C13 119.5(2) . . ?

loop_
_geom_bond_atom_site_label_1
_geom_bond_atom_site_label_2
_geom_bond_distance
_geom_bond_site_symmetry_2
_geom_bond_publ_flag
S1 O2 1.4263(18) . ?
S1 O1 1.4351(17) . ?
S1 N1 1.6336(19) . ?
S1 C13 1.761(2) . ?
O3 C2 1.204(3) . ?
N1 C1 1.465(3) . ?
N1 C4 1.490(3) . ?
C1 C2 1.514(3) . ?
C2 C3 1.519(3) . ?
C3 C4 1.530(3) . ?
C3 C7 1.562(3) . ?
C3 C11 1.577(3) . ?
C4 C5 1.532(3) . ?
C5 C6 1.529(4) . ?
C6 C7 1.529(4) . ?
C7 C8 1.559(4) . ?
C8 C9 1.498(5) . ?
C8 C12 1.520(5) . ?
C9 C10 1.313(4) . ?
C10 C11 1.508(4) . ?
C11 C12 1.534(4) . ?
C13 C14 1.390(3) . ?
C13 C18 1.392(3) . ?
C14 C15 1.375(3) . ?
C15 C16 1.396(3) . ?
C16 C17 1.390(3) . ?
C16 C19 1.498(4) . ?
C17 C18 1.379(3) . ?
